data_4024842
loop_
_publ_author_name
'Laura E. Bourque'
'Pamela A. Haile'
'K. A. Woerpel'

_publ_section_title
;
Silylene-Mediated Ring Contraction of Homoallylic Ethers To Form Allylic
Silanes
;
_journal_name_full 'Journal of Organic Chemistry'
_journal_page_first 7180
_journal_page_last 7182
_journal_paper_doi 10.1021/jo901111j
_journal_volume 74
_journal_year 2009
_chemical_absolute_configuration syn
_chemical_formula_sum 'C10 H20 O2'
_chemical_formula_weight 172.26
_chemical_name_systematic
; 
 ? 
;
_space_group_IT_number 4
_symmetry_cell_setting monoclinic
_symmetry_space_group_name_Hall 'P 2yb'
_symmetry_space_group_name_H-M 'P 1 21 1'
_atom_sites_solution_hydrogens difmap
_atom_sites_solution_primary direct
_atom_sites_solution_secondary difmap
_audit_creation_method SHELXTL
_cell_angle_alpha 90.00
_cell_angle_beta 115.422(2)
_cell_angle_gamma 90.00
_cell_formula_units_Z 2
_cell_length_a 9.2450(14)
_cell_length_b 6.0630(9)
_cell_length_c 10.2457(16)
_cell_measurement_reflns_used 979
_cell_measurement_temperature 158(2)
_cell_measurement_theta_max 28.25
_cell_measurement_theta_min 3.93
_cell_volume 518.69(14)
_computing_cell_refinement 'Bruker SMART/SAINT'
_computing_data_collection 'Bruker SMART'
_computing_data_reduction 'Bruker SAINT'
_computing_molecular_graphics 'Bruker SHELXTL'
_computing_publication_material 'Bruker SHELXTL'
_computing_structure_refinement 'SHELXL-97 (Sheldrick, 2008)'
_computing_structure_solution 'SHELXS-97 (Sheldrick, 2008)'
_diffrn_ambient_temperature 158(2)
_diffrn_measured_fraction_theta_full 0.992
_diffrn_measured_fraction_theta_max 0.992
_diffrn_measurement_device_type 'Bruker SMART1K CCD'
_diffrn_measurement_method 'phi and omega'
_diffrn_radiation_monochromator graphite
_diffrn_radiation_source 'normal-focus sealed tube'
_diffrn_radiation_type MoK\a
_diffrn_radiation_wavelength 0.71073
_diffrn_reflns_av_R_equivalents 0.0192
_diffrn_reflns_av_sigmaI/netI 0.0233
_diffrn_reflns_limit_h_max 12
_diffrn_reflns_limit_h_min -12
_diffrn_reflns_limit_k_max 8
_diffrn_reflns_limit_k_min -8
_diffrn_reflns_limit_l_max 13
_diffrn_reflns_limit_l_min -13
_diffrn_reflns_number 5589
_diffrn_reflns_theta_full 28.24
_diffrn_reflns_theta_max 28.24
_diffrn_reflns_theta_min 2.20
_exptl_absorpt_coefficient_mu 0.074
_exptl_absorpt_correction_T_max 0.9868
_exptl_absorpt_correction_T_min 0.9681
_exptl_absorpt_correction_type multi-scan
_exptl_absorpt_process_details 'Bruker SADABS'
_exptl_crystal_colour colorless
_exptl_crystal_density_diffrn 1.103
_exptl_crystal_density_meas ?
_exptl_crystal_density_method 'not measured'
_exptl_crystal_description prism
_exptl_crystal_F_000 192
_exptl_crystal_size_max 0.44
_exptl_crystal_size_mid 0.23
_exptl_crystal_size_min 0.18
_refine_diff_density_max 0.249
_refine_diff_density_min -0.138
_refine_diff_density_rms 0.035
_refine_ls_extinction_method none
_refine_ls_goodness_of_fit_ref 1.036
_refine_ls_hydrogen_treatment refall
_refine_ls_matrix_type full
_refine_ls_number_parameters 189
_refine_ls_number_reflns 2445
_refine_ls_number_restraints 1
_refine_ls_restrained_S_all 1.036
_refine_ls_R_factor_all 0.0363
_refine_ls_R_factor_gt 0.0331
_refine_ls_shift/su_max 0.000
_refine_ls_shift/su_mean 0.000
_refine_ls_structure_factor_coef Fsqd
_refine_ls_weighting_details 'calc w=1/[\s^2^(Fo^2^)+(0.0598P)^2^+0.0289P] where P=(Fo^2^+2Fc^2^)/3'
_refine_ls_weighting_scheme calc
_refine_ls_wR_factor_gt 0.0845
_refine_ls_wR_factor_ref 0.0874
_reflns_number_gt 2287
_reflns_number_total 2445
_reflns_threshold_expression >2sigma(I)
_cod_data_source_file jo901111j_si_002.cif
_cod_data_source_block kaw84
_cod_depositor_comments
;
The following automatic conversions were performed:
'_symmetry_cell_setting' value 'Monoclinic' changed to 'monoclinic'
according to '/home/saulius/struct/CIF-dictionaries/cif_core.dic'
dictionary named 'cif_core.dic' version 2.4.1 from 2010-06-29.

Automatic conversion script
Id: cif_fix_enum 1527 2010-12-29 10:47:43Z saulius 

The following automatic conversions were performed:

'_exptl_crystal_density_meas' value 'n/a' was changed to '?' - the
value is perceived as not measured.

Automatic conversion script
Id: cif_fix_values 3008 2015-01-20 13:52:24Z robertas 
;
_cod_original_sg_symbol_H-M P2(1)
_cod_database_code 4024842

loop_
_symmetry_equiv_pos_as_xyz
'x, y, z'
'-x, y+1/2, -z'

loop_
_atom_site_label
_atom_site_type_symbol
_atom_site_fract_x
_atom_site_fract_y
_atom_site_fract_z
_atom_site_U_iso_or_equiv
_atom_site_adp_type
_atom_site_occupancy
_atom_site_symmetry_multiplicity
_atom_site_calc_flag
_atom_site_refinement_flags
_atom_site_disorder_assembly
_atom_site_disorder_group
O1 O 0.06768(9) 0.36191(15) 0.60744(8) 0.02149(18) Uani 1 1 d . . .
O2 O 0.14507(11) 0.93246(14) 0.66850(10) 0.0292(2) Uani 1 1 d . . .
C1 C -0.05976(12) 0.3561(2) 0.77413(11) 0.0215(2) Uani 1 1 d . . .
C2 C -0.20648(14) 0.2330(2) 0.66463(13) 0.0262(3) Uani 1 1 d . . .
C3 C -0.31195(15) 0.2000(2) 0.74479(14) 0.0287(3) Uani 1 1 d . . .
C4 C -0.29943(15) 0.4247(2) 0.81666(15) 0.0302(3) Uani 1 1 d . . .
C5 C -0.12584(15) 0.5018(2) 0.86127(14) 0.0289(3) Uani 1 1 d . . .
C6 C -0.48197(19) 0.1235(3) 0.65073(19) 0.0429(4) Uani 1 1 d . . .
C7 C 0.03037(12) 0.49051(19) 0.70674(11) 0.0185(2) Uani 1 1 d . . .
C8 C 0.18210(12) 0.60255(19) 0.81867(11) 0.0197(2) Uani 1 1 d . . .
C9 C 0.25246(13) 0.7607(2) 0.74486(12) 0.0240(2) Uani 1 1 d . . .
C10 C 0.31108(14) 0.4383(2) 0.91124(13) 0.0267(2) Uani 1 1 d . . .
H1 H 0.106(2) 0.247(4) 0.6396(17) 0.032(4) Uiso 1 1 d . . .
H2 H 0.0821(19) 0.888(3) 0.5936(19) 0.035(4) Uiso 1 1 d . . .
H1A H 0.0090(17) 0.241(3) 0.8359(15) 0.028(4) Uiso 1 1 d . . .
H2A H -0.2626(18) 0.325(3) 0.5795(17) 0.028(4) Uiso 1 1 d . . .
H2B H -0.180(2) 0.090(4) 0.6353(19) 0.042(4) Uiso 1 1 d . . .
H3A H -0.261(2) 0.088(3) 0.8196(19) 0.040(4) Uiso 1 1 d . . .
H4A H -0.3243(18) 0.423(3) 0.9015(17) 0.037(4) Uiso 1 1 d . . .
H4B H -0.373(2) 0.525(3) 0.7477(18) 0.038(4) Uiso 1 1 d . . .
H5A H -0.0608(19) 0.490(3) 0.969(2) 0.041(5) Uiso 1 1 d . . .
H5B H -0.1254(19) 0.660(3) 0.8322(17) 0.033(4) Uiso 1 1 d . . .
H6A H -0.487(3) -0.016(4) 0.611(3) 0.065(7) Uiso 1 1 d . . .
H6B H -0.545(2) 0.113(4) 0.706(2) 0.051(5) Uiso 1 1 d . . .
H6C H -0.536(2) 0.228(4) 0.579(2) 0.058(6) Uiso 1 1 d . . .
H7A H -0.0415(16) 0.600(3) 0.6490(14) 0.019(3) Uiso 1 1 d . . .
H8A H 0.1466(17) 0.692(3) 0.8817(15) 0.023(3) Uiso 1 1 d . . .
H9A H 0.3474(18) 0.834(3) 0.8179(17) 0.031(4) Uiso 1 1 d . . .
H9B H 0.2862(18) 0.682(3) 0.6789(17) 0.030(4) Uiso 1 1 d . . .
H10A H 0.406(2) 0.514(3) 0.9762(18) 0.038(4) Uiso 1 1 d . . .
H10B H 0.347(2) 0.343(4) 0.8568(19) 0.042(4) Uiso 1 1 d . . .
H10C H 0.2729(18) 0.343(3) 0.9646(18) 0.036(4) Uiso 1 1 d . . .

loop_
_atom_site_aniso_label
_atom_site_aniso_U_11
_atom_site_aniso_U_22
_atom_site_aniso_U_33
_atom_site_aniso_U_23
_atom_site_aniso_U_13
_atom_site_aniso_U_12
O1 0.0282(4) 0.0204(4) 0.0159(4) -0.0008(3) 0.0095(3) 0.0007(3)
O2 0.0375(5) 0.0208(4) 0.0203(4) 0.0003(3) 0.0037(4) -0.0031(3)
C1 0.0233(5) 0.0231(5) 0.0182(5) -0.0005(5) 0.0090(4) -0.0007(4)
C2 0.0276(5) 0.0294(6) 0.0233(6) -0.0057(5) 0.0124(5) -0.0087(5)
C3 0.0294(6) 0.0331(7) 0.0261(6) -0.0009(5) 0.0144(5) -0.0077(5)
C4 0.0294(6) 0.0365(7) 0.0294(6) -0.0019(5) 0.0172(5) -0.0014(5)
C5 0.0309(6) 0.0338(7) 0.0264(6) -0.0086(5) 0.0165(5) -0.0055(5)
C6 0.0356(7) 0.0565(11) 0.0411(9) -0.0100(8) 0.0206(6) -0.0188(7)
C7 0.0207(4) 0.0194(5) 0.0145(4) 0.0004(4) 0.0068(4) 0.0004(4)
C8 0.0205(5) 0.0220(5) 0.0145(5) -0.0007(4) 0.0056(4) 0.0004(4)
C9 0.0238(5) 0.0254(5) 0.0203(5) 0.0001(5) 0.0072(4) -0.0040(4)
C10 0.0241(5) 0.0298(6) 0.0209(5) 0.0041(5) 0.0045(4) 0.0023(5)

loop_
_atom_type_symbol
_atom_type_description
_atom_type_scat_dispersion_real
_atom_type_scat_dispersion_imag
_atom_type_scat_source
C C 0.0033 0.0016 'International Tables Vol C Tables 4.2.6.8 and 6.1.1.4'
H H 0.0000 0.0000 'International Tables Vol C Tables 4.2.6.8 and 6.1.1.4'
O O 0.0106 0.0060 'International Tables Vol C Tables 4.2.6.8 and 6.1.1.4'

loop_
_geom_angle_atom_site_label_1
_geom_angle_atom_site_label_2
_geom_angle_atom_site_label_3
_geom_angle
_geom_angle_site_symmetry_1
_geom_angle_site_symmetry_3
_geom_angle_publ_flag
C7 C1 C2 114.36(9) . . ?
C7 C1 C5 112.44(10) . . ?
C2 C1 C5 104.74(9) . . ?
C1 C2 C3 103.75(9) . . ?
C6 C3 C4 114.88(12) . . ?
C6 C3 C2 114.96(11) . . ?
C4 C3 C2 102.00(10) . . ?
C3 C4 C5 105.48(10) . . ?
C4 C5 C1 105.86(10) . . ?
O1 C7 C1 111.98(9) . . ?
O1 C7 C8 110.40(8) . . ?
C1 C7 C8 113.52(8) . . ?
C9 C8 C10 109.33(9) . . ?
C9 C8 C7 110.73(9) . . ?
C10 C8 C7 113.17(10) . . ?
O2 C9 C8 112.79(9) . . ?

loop_
_geom_bond_atom_site_label_1
_geom_bond_atom_site_label_2
_geom_bond_distance
_geom_bond_site_symmetry_2
_geom_bond_publ_flag
O1 C7 1.4363(13) . ?
O2 C9 1.4194(15) . ?
C1 C7 1.5262(15) . ?
C1 C2 1.5327(15) . ?
C1 C5 1.5553(16) . ?
C2 C3 1.5338(16) . ?
C3 C6 1.5213(18) . ?
C3 C4 1.5289(19) . ?
C4 C5 1.5405(17) . ?
C7 C8 1.5373(14) . ?
C8 C9 1.5288(16) . ?
C8 C10 1.5305(15) . ?

loop_
_geom_torsion_atom_site_label_1
_geom_torsion_atom_site_label_2
_geom_torsion_atom_site_label_3
_geom_torsion_atom_site_label_4
_geom_torsion
_geom_torsion_site_symmetry_1
_geom_torsion_site_symmetry_2
_geom_torsion_site_symmetry_3
_geom_torsion_site_symmetry_4
_geom_torsion_publ_flag
C7 C1 C2 C3 -156.22(10) . . . . ?
C5 C1 C2 C3 -32.69(13) . . . . ?
C1 C2 C3 C6 167.89(13) . . . . ?
C1 C2 C3 C4 42.90(13) . . . . ?
C6 C3 C4 C5 -161.63(12) . . . . ?
C2 C3 C4 C5 -36.59(13) . . . . ?
C3 C4 C5 C1 16.63(14) . . . . ?
C7 C1 C5 C4 134.67(10) . . . . ?
C2 C1 C5 C4 9.92(13) . . . . ?
C2 C1 C7 O1 -51.06(12) . . . . ?
C5 C1 C7 O1 -170.34(9) . . . . ?
C2 C1 C7 C8 -176.90(10) . . . . ?
C5 C1 C7 C8 63.81(12) . . . . ?
O1 C7 C8 C9 61.69(12) . . . . ?
C1 C7 C8 C9 -171.63(9) . . . . ?
O1 C7 C8 C10 -61.47(12) . . . . ?
C1 C7 C8 C10 65.21(12) . . . . ?
C10 C8 C9 O2 -173.99(10) . . . . ?
C7 C8 C9 O2 60.66(12) . . . . ?

loop_
_cod_related_entry_id
_cod_related_entry_database
_cod_related_entry_code
1 ChemSpider 30659038
